data_4115074
loop_
_publ_author_name
'Daniel J. Mindiola'
'Gregory L. Hillhouse'

_publ_section_title
;
 Synthesis, Structure, and Reactions of a Three-Coordinate Nickel-Carbene
 Complex, {1,2-Bis(di-tert-butylphosphino)ethane}NiCPh2
;
_journal_name_full 'Journal of the American Chemical Society'
_journal_page_first 9976
_journal_page_last 9977
_journal_paper_doi 10.1021/ja0269183
_journal_volume 124
_journal_year 2002
_chemical_formula_sum 'C49 H70 Ni O2 P2'
_chemical_formula_weight 811.70
_chemical_name_systematic
; 
 ? 
;
_space_group_IT_number 14
_symmetry_cell_setting monoclinic
_symmetry_space_group_name_Hall '-P 2ybc'
_symmetry_space_group_name_H-M 'P 1 21/c 1'
_atom_sites_solution_hydrogens geom
_atom_sites_solution_primary direct
_atom_sites_solution_secondary difmap
_audit_creation_method SHELXL-97
_cell_angle_alpha 90.00
_cell_angle_beta 94.0540(10)
_cell_angle_gamma 90.00
_cell_formula_units_Z 4
_cell_length_a 11.0813(7)
_cell_length_b 19.1413(12)
_cell_length_c 20.7297(13)
_cell_measurement_reflns_used 10338
_cell_measurement_temperature 100(2)
_cell_measurement_theta_max 28.30
_cell_measurement_theta_min 2.24
_cell_volume 4386.0(5)
_computing_structure_refinement 'SHELXL-97 (Sheldrick, 1997)'
_computing_structure_solution 'SHELXS-97 (Sheldrick, 1990)'
_diffrn_ambient_temperature 373(2)
_diffrn_measured_fraction_theta_full 0.947
_diffrn_measured_fraction_theta_max 0.947
_diffrn_radiation_monochromator graphite
_diffrn_radiation_source 'fine-focus sealed tube'
_diffrn_radiation_type MoK\a
_diffrn_radiation_wavelength 0.71073
_diffrn_reflns_av_R_equivalents 0.0489
_diffrn_reflns_av_sigmaI/netI 0.0765
_diffrn_reflns_limit_h_max 14
_diffrn_reflns_limit_h_min -13
_diffrn_reflns_limit_k_max 25
_diffrn_reflns_limit_k_min -22
_diffrn_reflns_limit_l_max 26
_diffrn_reflns_limit_l_min -25
_diffrn_reflns_number 26794
_diffrn_reflns_theta_full 28.30
_diffrn_reflns_theta_max 28.30
_diffrn_reflns_theta_min 2.24
_exptl_absorpt_coefficient_mu 0.553
_exptl_absorpt_correction_T_max 0.8742
_exptl_absorpt_correction_T_min 0.8091
_exptl_absorpt_correction_type 'semi-empirical from psi scans '
_exptl_crystal_colour brown-red
_exptl_crystal_density_diffrn 1.229
_exptl_crystal_description block
_exptl_crystal_F_000 1752
_exptl_crystal_size_max 0.40
_exptl_crystal_size_mid 0.30
_exptl_crystal_size_min 0.25
_refine_diff_density_max 2.363
_refine_diff_density_min -2.140
_refine_diff_density_rms 0.097
_refine_ls_extinction_method none
_refine_ls_goodness_of_fit_ref 1.073
_refine_ls_hydrogen_treatment mixed
_refine_ls_matrix_type full
_refine_ls_number_parameters 487
_refine_ls_number_reflns 10338
_refine_ls_number_restraints 0
_refine_ls_restrained_S_all 1.073
_refine_ls_R_factor_all 0.0818
_refine_ls_R_factor_gt 0.0636
_refine_ls_shift/su_max 0.001
_refine_ls_shift/su_mean 0.000
_refine_ls_structure_factor_coef Fsqd
_refine_ls_weighting_details 'calc w=1/[\s^2^(Fo^2^)+(0.0919P)^2^+0.0000P] where P=(Fo^2^+2Fc^2^)/3'
_refine_ls_weighting_scheme calc
_refine_ls_wR_factor_gt 0.1634
_refine_ls_wR_factor_ref 0.1723
_reflns_number_gt 7562
_reflns_number_total 10338
_reflns_threshold_expression >2sigma(I)
_cod_data_source_file ja0269183_s2_3.cif
_cod_data_source_block danm49m
_cod_original_sg_symbol_H-M 'P 1 21/n 1'
_cod_database_code 4115074

loop_
_symmetry_equiv_pos_as_xyz
'x, y, z'
'-x, y+1/2, -z+1/2'
'-x, -y, -z'
'x, -y-1/2, z-1/2'

loop_
_atom_site_label
_atom_site_type_symbol
_atom_site_fract_x
_atom_site_fract_y
_atom_site_fract_z
_atom_site_U_iso_or_equiv
_atom_site_adp_type
_atom_site_occupancy
_atom_site_symmetry_multiplicity
_atom_site_calc_flag
_atom_site_refinement_flags
Ni Ni 0.41393(3) 0.851835(18) 0.176824(17) 0.01170(12) Uani 1 1 d .
P2 P 0.59592(7) 0.90276(4) 0.19486(4) 0.01521(18) Uani 1 1 d .
P1 P 0.33616(7) 0.93186(4) 0.24236(4) 0.01775(19) Uani 1 1 d .
O1 O 0.48532(18) 0.78676(10) 0.12473(10) 0.0169(5) Uani 1 1 d .
C81 C 0.5022(3) 0.64886(14) 0.06310(14) 0.0132(6) Uani 1 1 d .
C50 C 0.7027(3) 0.84926(17) 0.25033(17) 0.0232(7) Uani 1 1 d .
O1S O 0.7256(2) 0.79534(12) -0.08570(11) 0.0266(5) Uani 1 1 d .
C91 C 0.2822(3) 0.78254(14) 0.13935(14) 0.0130(6) Uani 1 1 d .
C70 C 0.3895(3) 0.74501(15) 0.11395(14) 0.0129(6) Uani 1 1 d .
C60 C 0.6753(3) 0.93045(17) 0.12169(15) 0.0206(7) Uani 1 1 d .
C92 C 0.2143(3) 0.82618(15) 0.08986(14) 0.0144(6) Uani 1 1 d .
C71 C 0.3911(3) 0.68103(15) 0.08525(13) 0.0132(6) Uani 1 1 d .
C93 C 0.2654(3) 0.84123(15) 0.03115(15) 0.0176(6) Uani 1 1 d .
H93A H 0.3407 0.8227 0.0235 0.021 Uiso 1 1 calc R
C82 C 0.6181(3) 0.66388(15) 0.09117(15) 0.0176(6) Uani 1 1 d .
H82A H 0.6263 0.6937 0.1266 0.021 Uiso 1 1 calc R
C85 C 0.5978(3) 0.57275(16) -0.01225(15) 0.0192(7) Uani 1 1 d .
H85A H 0.5904 0.5422 -0.0472 0.023 Uiso 1 1 calc R
C97 C 0.1012(3) 0.85579(15) 0.09848(16) 0.0205(7) Uani 1 1 d .
H97A H 0.0647 0.8473 0.1368 0.025 Uiso 1 1 calc R
C101 C 0.2191(3) 0.73712(15) 0.18571(14) 0.0145(6) Uani 1 1 d .
C72 C 0.2755(3) 0.64134(14) 0.07377(14) 0.0144(6) Uani 1 1 d .
C86 C 0.4941(3) 0.60127(15) 0.01163(14) 0.0167(6) Uani 1 1 d .
H86A H 0.4184 0.5885 -0.0069 0.020 Uiso 1 1 calc R
C84 C 0.7110(3) 0.58928(16) 0.01526(15) 0.0210(7) Uani 1 1 d .
H84A H 0.7798 0.5699 -0.0008 0.025 Uiso 1 1 calc R
C30 C 0.2528(3) 0.90310(18) 0.31465(17) 0.0275(8) Uani 1 1 d .
C106 C 0.2881(3) 0.70804(15) 0.23797(14) 0.0164(6) Uani 1 1 d .
H10A H 0.3700 0.7189 0.2436 0.020 Uiso 1 1 calc R
C73 C 0.1821(3) 0.66361(16) 0.03096(15) 0.0178(6) Uani 1 1 d .
H73A H 0.1919 0.7041 0.0071 0.021 Uiso 1 1 calc R
C77 C 0.2589(3) 0.57917(15) 0.10713(15) 0.0190(7) Uani 1 1 d .
H77A H 0.3212 0.5621 0.1352 0.023 Uiso 1 1 calc R
C105 C 0.2387(3) 0.66365(16) 0.28164(15) 0.0218(7) Uani 1 1 d .
H10B H 0.2870 0.6455 0.3161 0.026 Uiso 1 1 calc R
C102 C 0.0977(3) 0.71732(15) 0.17754(15) 0.0185(6) Uani 1 1 d .
H10C H 0.0499 0.7341 0.1422 0.022 Uiso 1 1 calc R
C2 C 0.5728(3) 0.98422(15) 0.23876(15) 0.0172(6) Uani 1 1 d .
H2A H 0.6469 0.9973 0.2636 0.021 Uiso 1 1 calc R
H2B H 0.5513 1.0215 0.2084 0.021 Uiso 1 1 calc R
C1 C 0.4711(3) 0.97334(17) 0.28419(16) 0.0253(8) Uani 1 1 d .
H1A H 0.4483 1.0181 0.3015 0.030 Uiso 1 1 calc R
H1B H 0.5006 0.9441 0.3202 0.030 Uiso 1 1 calc R
C83 C 0.7212(3) 0.63503(16) 0.06709(16) 0.0204(7) Uani 1 1 d .
H83A H 0.7972 0.6465 0.0859 0.024 Uiso 1 1 calc R
C94 C 0.2061(3) 0.88292(16) -0.01544(16) 0.0228(7) Uani 1 1 d .
H94A H 0.2420 0.8919 -0.0538 0.027 Uiso 1 1 calc R
C43 C 0.2923(3) 1.01190(17) 0.13112(17) 0.0260(8) Uani 1 1 d .
H43A H 0.2526 1.0504 0.1087 0.039 Uiso 1 1 calc R
H43B H 0.2692 0.9690 0.1096 0.039 Uiso 1 1 calc R
H43C H 0.3784 1.0177 0.1313 0.039 Uiso 1 1 calc R
C104 C 0.1169(3) 0.64623(17) 0.27391(16) 0.0244(7) Uani 1 1 d .
H10D H 0.0826 0.6171 0.3035 0.029 Uiso 1 1 calc R
C103 C 0.0472(3) 0.67281(17) 0.22152(16) 0.0232(7) Uani 1 1 d .
H10E H -0.0341 0.6608 0.2156 0.028 Uiso 1 1 calc R
C75 C 0.0580(3) 0.56619(17) 0.05725(16) 0.0231(7) Uani 1 1 d .
H75A H -0.0144 0.5416 0.0524 0.028 Uiso 1 1 calc R
C40 C 0.2549(3) 1.00961(16) 0.20120(17) 0.0245(7) Uani 1 1 d .
C33 C 0.1320(3) 0.86796(18) 0.29359(18) 0.0309(9) Uani 1 1 d .
H33A H 0.0922 0.8539 0.3312 0.046 Uiso 1 1 calc R
H33B H 0.1466 0.8276 0.2677 0.046 Uiso 1 1 calc R
H33C H 0.0815 0.9003 0.2687 0.046 Uiso 1 1 calc R
C74 C 0.0732(3) 0.62661(17) 0.02260(16) 0.0225(7) Uani 1 1 d .
H74A H 0.0113 0.6428 -0.0062 0.027 Uiso 1 1 calc R
C62 C 0.7823(3) 0.97833(17) 0.13911(17) 0.0271(8) Uani 1 1 d .
H62A H 0.8195 0.9915 0.1005 0.041 Uiso 1 1 calc R
H62B H 0.8402 0.9543 0.1677 0.041 Uiso 1 1 calc R
H62C H 0.7547 1.0194 0.1602 0.041 Uiso 1 1 calc R
C76 C 0.1513(3) 0.54251(17) 0.09924(16) 0.0226(7) Uani 1 1 d .
H76A H 0.1418 0.5015 0.1224 0.027 Uiso 1 1 calc R
C96 C 0.0422(3) 0.89722(17) 0.05171(17) 0.0268(8) Uani 1 1 d .
H96A H -0.0332 0.9158 0.0590 0.032 Uiso 1 1 calc R
C1S C 0.6168(3) 0.77088(19) -0.06065(17) 0.0296(8) Uani 1 1 d .
H1SA H 0.6207 0.7774 -0.0141 0.036 Uiso 1 1 calc R
H1SB H 0.6065 0.7214 -0.0697 0.036 Uiso 1 1 calc R
C32 C 0.3315(3) 0.84817(19) 0.35156(16) 0.0313(9) Uani 1 1 d .
H32A H 0.2914 0.8324 0.3885 0.047 Uiso 1 1 calc R
H32B H 0.4081 0.8685 0.3657 0.047 Uiso 1 1 calc R
H32C H 0.3442 0.8093 0.3236 0.047 Uiso 1 1 calc R
C61 C 0.7155(5) 0.8682(2) 0.0830(3) 0.073(2) Uani 1 1 d .
H61A H 0.7554 0.8845 0.0462 0.110 Uiso 1 1 calc R
H61B H 0.6462 0.8409 0.0686 0.110 Uiso 1 1 calc R
H61C H 0.7704 0.8400 0.1098 0.110 Uiso 1 1 calc R
C4S C 0.8304(3) 0.7610(2) -0.05926(18) 0.0335(9) Uani 1 1 d .
H4SA H 0.8186 0.7108 -0.0610 0.040 Uiso 1 1 calc R
H4SB H 0.8467 0.7745 -0.0144 0.040 Uiso 1 1 calc R
C95 C 0.0935(3) 0.91157(17) -0.00566(17) 0.0257(8) Uani 1 1 d .
H95A H 0.0537 0.9397 -0.0370 0.031 Uiso 1 1 calc R
C3S C 0.9346(3) 0.7811(2) -0.0976(2) 0.0378(9) Uani 1 1 d .
H3SA H 1.0065 0.7577 -0.0803 0.057 Uiso 1 1 calc R
H3SB H 0.9466 0.8307 -0.0950 0.057 Uiso 1 1 calc R
H3SC H 0.9177 0.7677 -0.1419 0.057 Uiso 1 1 calc R
C42 C 0.1167(3) 1.00354(19) 0.1979(2) 0.0374(10) Uani 1 1 d .
H42A H 0.0814 1.0438 0.1764 0.056 Uiso 1 1 calc R
H42B H 0.0902 1.0009 0.2409 0.056 Uiso 1 1 calc R
H42C H 0.0920 0.9622 0.1744 0.056 Uiso 1 1 calc R
C2S C 0.5134(3) 0.8106(2) -0.0914(2) 0.0373(9) Uani 1 1 d .
H2SA H 0.4396 0.7943 -0.0750 0.056 Uiso 1 1 calc R
H2SB H 0.5100 0.8038 -0.1374 0.056 Uiso 1 1 calc R
H2SC H 0.5237 0.8593 -0.0818 0.056 Uiso 1 1 calc R
C41 C 0.2901(4) 1.08041(18) 0.2327(2) 0.0396(10) Uani 1 1 d .
H41A H 0.2468 1.1173 0.2098 0.059 Uiso 1 1 calc R
H41B H 0.3755 1.0878 0.2310 0.059 Uiso 1 1 calc R
H41C H 0.2700 1.0802 0.2770 0.059 Uiso 1 1 calc R
C52 C 0.7974(7) 0.8865(3) 0.2846(4) 0.172(5) Uani 1 1 d .
H52A H 0.8473 0.8545 0.3102 0.258 Uiso 1 1 calc R
H52B H 0.7637 0.9204 0.3123 0.258 Uiso 1 1 calc R
H52C H 0.8455 0.9098 0.2544 0.258 Uiso 1 1 calc R
C31 C 0.2301(4) 0.9634(2) 0.36092(19) 0.0434(11) Uani 1 1 d .
H31A H 0.1876 0.9462 0.3965 0.065 Uiso 1 1 calc R
H31B H 0.1824 0.9987 0.3383 0.065 Uiso 1 1 calc R
H31C H 0.3061 0.9830 0.3770 0.065 Uiso 1 1 calc R
C63 C 0.5838(4) 0.9709(3) 0.0777(2) 0.0709(18) Uani 1 1 d .
H63A H 0.6213 0.9857 0.0396 0.106 Uiso 1 1 calc R
H63B H 0.5566 1.0111 0.1003 0.106 Uiso 1 1 calc R
H63C H 0.5160 0.9414 0.0655 0.106 Uiso 1 1 calc R
C53 C 0.6331(6) 0.8140(8) 0.2937(6) 0.365(12) Uani 1 1 d .
H53A H 0.6850 0.7861 0.3224 0.548 Uiso 1 1 calc R
H53B H 0.5757 0.7844 0.2701 0.548 Uiso 1 1 calc R
H53C H 0.5909 0.8473 0.3184 0.548 Uiso 1 1 calc R
C51 C 0.7612(11) 0.7931(5) 0.2183(4) 0.280(10) Uani 1 1 d .
H51A H 0.8135 0.7681 0.2492 0.419 Uiso 1 1 calc R
H51B H 0.8080 0.8119 0.1851 0.419 Uiso 1 1 calc R
H51C H 0.7011 0.7618 0.1992 0.419 Uiso 1 1 calc R

loop_
_atom_site_aniso_label
_atom_site_aniso_U_11
_atom_site_aniso_U_22
_atom_site_aniso_U_33
_atom_site_aniso_U_23
_atom_site_aniso_U_13
_atom_site_aniso_U_12
Ni 0.0112(2) 0.01015(19) 0.0140(2) -0.00151(14) 0.00260(14) -0.00034(14)
P2 0.0135(4) 0.0119(4) 0.0201(4) -0.0026(3) 0.0007(3) -0.0012(3)
P1 0.0183(4) 0.0157(4) 0.0202(4) -0.0051(3) 0.0078(3) -0.0014(3)
O1 0.0128(10) 0.0137(10) 0.0246(12) -0.0076(8) 0.0052(9) -0.0019(8)
C81 0.0156(15) 0.0103(13) 0.0141(14) 0.0038(11) 0.0034(11) 0.0008(11)
C50 0.0144(16) 0.0211(17) 0.0331(19) 0.0076(14) -0.0041(13) 0.0028(13)
O1S 0.0275(13) 0.0248(12) 0.0269(13) 0.0055(10) -0.0017(10) -0.0024(10)
C91 0.0121(14) 0.0115(14) 0.0158(15) -0.0021(11) 0.0033(11) -0.0017(11)
C70 0.0113(14) 0.0141(14) 0.0135(14) 0.0008(11) 0.0024(11) -0.0009(11)
C60 0.0165(16) 0.0276(18) 0.0184(16) -0.0053(13) 0.0056(13) -0.0057(13)
C92 0.0135(15) 0.0130(14) 0.0167(15) -0.0021(11) 0.0014(11) -0.0032(12)
C71 0.0131(15) 0.0129(14) 0.0136(14) -0.0007(11) 0.0014(11) -0.0003(11)
C93 0.0170(16) 0.0149(15) 0.0215(16) 0.0006(12) 0.0057(12) 0.0014(12)
C82 0.0191(16) 0.0140(15) 0.0195(16) -0.0026(12) -0.0007(12) 0.0002(12)
C85 0.0254(18) 0.0148(15) 0.0182(16) -0.0014(12) 0.0068(13) 0.0004(13)
C97 0.0205(17) 0.0179(16) 0.0240(17) 0.0039(13) 0.0070(13) 0.0010(13)
C101 0.0164(15) 0.0111(14) 0.0165(15) -0.0034(11) 0.0057(12) -0.0007(11)
C72 0.0163(15) 0.0131(14) 0.0144(14) -0.0040(11) 0.0046(12) -0.0014(12)
C86 0.0188(16) 0.0160(15) 0.0157(15) 0.0017(12) 0.0029(12) -0.0024(12)
C84 0.0202(17) 0.0180(16) 0.0259(17) 0.0043(13) 0.0086(14) 0.0057(13)
C30 0.032(2) 0.0263(18) 0.0262(18) -0.0087(14) 0.0185(15) -0.0070(15)
C106 0.0158(15) 0.0152(15) 0.0185(16) -0.0022(12) 0.0031(12) -0.0023(12)
C73 0.0191(16) 0.0147(15) 0.0197(16) -0.0010(12) 0.0017(12) -0.0001(12)
C77 0.0212(17) 0.0161(15) 0.0198(16) 0.0018(12) 0.0005(13) -0.0001(13)
C105 0.0284(19) 0.0173(16) 0.0196(16) 0.0026(12) 0.0015(14) -0.0006(13)
C102 0.0168(16) 0.0172(15) 0.0216(16) 0.0017(12) 0.0028(12) 0.0005(12)
C2 0.0162(16) 0.0138(15) 0.0214(16) -0.0043(12) -0.0001(12) -0.0019(12)
C1 0.0294(19) 0.0254(18) 0.0219(17) -0.0101(14) 0.0070(14) -0.0079(15)
C83 0.0157(16) 0.0194(16) 0.0261(17) 0.0024(13) 0.0014(13) 0.0004(12)
C94 0.0302(19) 0.0188(16) 0.0202(17) 0.0048(13) 0.0071(14) -0.0019(14)
C43 0.0222(18) 0.0163(16) 0.039(2) 0.0051(14) 0.0012(15) 0.0048(13)
C104 0.0255(18) 0.0228(17) 0.0260(18) 0.0063(14) 0.0089(14) -0.0055(14)
C103 0.0153(16) 0.0252(17) 0.0301(18) 0.0012(14) 0.0074(14) -0.0077(13)
C75 0.0179(17) 0.0238(17) 0.0280(18) -0.0084(14) 0.0043(13) -0.0065(13)
C40 0.0217(18) 0.0128(15) 0.040(2) -0.0035(14) 0.0095(15) 0.0052(13)
C33 0.028(2) 0.0269(19) 0.040(2) -0.0063(16) 0.0192(17) -0.0062(15)
C74 0.0167(17) 0.0220(16) 0.0279(18) -0.0047(14) -0.0046(13) -0.0005(13)
C62 0.032(2) 0.0193(17) 0.0316(19) 0.0006(14) 0.0104(15) -0.0077(14)
C76 0.0257(18) 0.0185(16) 0.0241(17) 0.0016(13) 0.0050(14) -0.0049(13)
C96 0.0190(17) 0.0224(17) 0.039(2) 0.0106(15) 0.0052(15) 0.0048(14)
C1S 0.036(2) 0.0309(19) 0.0216(18) -0.0013(14) 0.0026(15) -0.0063(16)
C32 0.040(2) 0.036(2) 0.0189(17) -0.0040(15) 0.0115(16) -0.0152(17)
C61 0.075(4) 0.053(3) 0.102(4) -0.054(3) 0.073(3) -0.046(3)
C4S 0.035(2) 0.035(2) 0.029(2) 0.0033(16) -0.0067(16) 0.0017(17)
C95 0.0245(18) 0.0202(17) 0.0319(19) 0.0110(14) -0.0015(15) 0.0023(14)
C3S 0.032(2) 0.036(2) 0.044(2) -0.0020(18) -0.0047(18) -0.0038(17)
C42 0.026(2) 0.0241(19) 0.063(3) -0.0011(18) 0.0143(19) 0.0070(15)
C2S 0.035(2) 0.032(2) 0.046(2) 0.0011(17) 0.0086(18) -0.0009(17)
C41 0.041(2) 0.0191(18) 0.060(3) -0.0077(17) 0.017(2) 0.0031(17)
C52 0.189(8) 0.045(3) 0.250(9) 0.064(5) -0.203(8) -0.056(4)
C31 0.059(3) 0.035(2) 0.040(2) -0.0188(18) 0.032(2) -0.011(2)
C63 0.026(2) 0.162(6) 0.026(2) 0.038(3) 0.0085(18) 0.009(3)
C53 0.068(5) 0.63(2) 0.415(17) 0.497(19) 0.136(8) 0.181(10)
C51 0.439(18) 0.185(8) 0.176(8) -0.153(7) -0.254(11) 0.268(11)

loop_
_atom_type_symbol
_atom_type_description
_atom_type_scat_dispersion_real
_atom_type_scat_dispersion_imag
_atom_type_scat_source
C C 0.0033 0.0016 'International Tables Vol C Tables 4.2.6.8 and 6.1.1.4'
H H 0.0000 0.0000 'International Tables Vol C Tables 4.2.6.8 and 6.1.1.4'
O O 0.0106 0.0060 'International Tables Vol C Tables 4.2.6.8 and 6.1.1.4'
P P 0.1023 0.0942 'International Tables Vol C Tables 4.2.6.8 and 6.1.1.4'
Ni Ni 0.3393 1.1124 'International Tables Vol C Tables 4.2.6.8 and 6.1.1.4'

loop_
_geom_angle_atom_site_label_1
_geom_angle_atom_site_label_2
_geom_angle_atom_site_label_3
_geom_angle
O1 Ni C91 70.89(10)
O1 Ni P2 88.49(7)
C91 Ni P2 159.36(8)
O1 Ni P1 177.25(7)
C91 Ni P1 111.68(8)
P2 Ni P1 88.96(3)
O1 Ni C70 32.99(9)
C91 Ni C70 38.28(10)
P2 Ni C70 121.25(7)
P1 Ni C70 149.41(7)
C2 P2 C60 104.50(14)
C2 P2 C50 105.19(15)
C60 P2 C50 109.52(15)
C2 P2 Ni 107.25(10)
C60 P2 Ni 116.94(11)
C50 P2 Ni 112.44(10)
C1 P1 C30 100.17(15)
C1 P1 C40 102.39(16)
C30 P1 C40 109.80(15)
C1 P1 Ni 104.02(10)
C30 P1 Ni 120.41(11)
C40 P1 Ni 116.61(11)
C70 O1 Ni 97.60(16)
C86 C81 C82 117.2(3)
C86 C81 C71 119.8(3)
C82 C81 C71 123.0(3)
C53 C50 C52 110.1(8)
C53 C50 C51 102.9(9)
C52 C50 C51 105.4(6)
C53 C50 P2 107.6(3)
C52 C50 P2 116.2(3)
C51 C50 P2 113.9(3)
C4S O1S C1S 113.6(3)
C92 C91 C101 122.0(2)
C92 C91 C70 113.5(2)
C101 C91 C70 111.1(2)
C92 C91 Ni 101.95(18)
C101 C91 Ni 118.4(2)
C70 C91 Ni 83.40(17)
O1 C70 C71 125.2(3)
O1 C70 C91 107.0(2)
C71 C70 C91 127.8(3)
O1 C70 Ni 49.41(12)
C71 C70 Ni 170.6(2)
C91 C70 Ni 58.32(14)
C61 C60 C62 110.1(3)
C61 C60 C63 106.8(4)
C62 C60 C63 108.1(3)
C61 C60 P2 112.1(3)
C62 C60 P2 112.3(2)
C63 C60 P2 107.2(2)
C97 C92 C93 116.5(3)
C97 C92 C91 123.7(3)
C93 C92 C91 119.8(3)
C70 C71 C81 123.1(3)
C70 C71 C72 119.3(3)
C81 C71 C72 117.5(2)
C94 C93 C92 121.4(3)
C83 C82 C81 121.4(3)
C84 C85 C86 120.8(3)
C96 C97 C92 121.8(3)
C102 C101 C106 117.1(3)
C102 C101 C91 124.5(3)
C106 C101 C91 118.1(3)
C73 C72 C77 117.5(3)
C73 C72 C71 122.7(3)
C77 C72 C71 119.8(3)
C85 C86 C81 121.0(3)
C85 C84 C83 119.2(3)
C31 C30 C33 109.3(3)
C31 C30 C32 108.5(3)
C33 C30 C32 107.2(3)
C31 C30 P1 112.7(2)
C33 C30 P1 111.5(2)
C32 C30 P1 107.5(2)
C105 C106 C101 122.2(3)
C72 C73 C74 121.6(3)
C76 C77 C72 121.2(3)
C106 C105 C104 119.9(3)
C103 C102 C101 121.0(3)
C1 C2 P2 108.9(2)
C2 C1 P1 112.0(2)
C84 C83 C82 120.3(3)
C93 C94 C95 120.8(3)
C103 C104 C105 119.1(3)
C104 C103 C102 120.7(3)
C74 C75 C76 119.4(3)
C42 C40 C43 107.1(3)
C42 C40 C41 107.9(3)
C43 C40 C41 107.3(3)
C42 C40 P1 113.5(2)
C43 C40 P1 107.1(2)
C41 C40 P1 113.5(3)
C75 C74 C73 119.7(3)
C75 C76 C77 120.6(3)
C97 C96 C95 121.1(3)
O1S C1S C2S 108.9(3)
O1S C4S C3S 108.6(3)
C96 C95 C94 118.3(3)

loop_
_geom_bond_atom_site_label_1
_geom_bond_atom_site_label_2
_geom_bond_distance
Ni O1 1.8613(19)
Ni C91 2.081(3)
Ni P2 2.2474(9)
Ni P1 2.2584(8)
Ni C70 2.430(3)
P2 C2 1.832(3)
P2 C60 1.883(3)
P2 C50 1.892(3)
P1 C1 1.854(3)
P1 C30 1.897(3)
P1 C40 1.909(3)
O1 C70 1.335(3)
C81 C86 1.401(4)
C81 C82 1.401(4)
C81 C71 1.479(4)
C50 C53 1.399(6)
C50 C52 1.417(6)
C50 C51 1.442(7)
O1S C4S 1.411(4)
O1S C1S 1.425(4)
C91 C92 1.486(4)
C91 C101 1.505(4)
C91 C70 1.515(4)
C70 C71 1.362(4)
C60 C61 1.520(5)
C60 C62 1.522(4)
C60 C63 1.526(5)
C92 C97 1.399(4)
C92 C93 1.408(4)
C71 C72 1.494(4)
C93 C94 1.382(4)
C82 C83 1.393(4)
C85 C84 1.378(5)
C85 C86 1.394(4)
C97 C96 1.380(4)
C101 C102 1.396(4)
C101 C106 1.397(4)
C72 C73 1.383(4)
C72 C77 1.395(4)
C84 C83 1.385(4)
C30 C31 1.533(4)
C30 C33 1.534(5)
C30 C32 1.535(5)
C106 C105 1.382(4)
C73 C74 1.400(4)
C77 C76 1.383(4)
C105 C104 1.389(5)
C102 C103 1.394(4)
C2 C1 1.533(4)
C94 C95 1.391(5)
C43 C40 1.539(5)
C104 C103 1.384(5)
C75 C74 1.378(5)
C75 C76 1.380(5)
C40 C42 1.533(5)
C40 C41 1.543(5)
C96 C95 1.381(5)
C1S C2S 1.480(5)
C4S C3S 1.497(5)

loop_
_geom_torsion_atom_site_label_1
_geom_torsion_atom_site_label_2
_geom_torsion_atom_site_label_3
_geom_torsion_atom_site_label_4
_geom_torsion
O1 Ni P2 C2 172.02(12)
C91 Ni P2 C2 169.7(3)
P1 Ni P2 C2 -8.98(11)
C70 Ni P2 C2 176.10(13)
O1 Ni P2 C60 55.16(14)
C91 Ni P2 C60 52.8(3)
P1 Ni P2 C60 -125.84(12)
C70 Ni P2 C60 59.24(15)
O1 Ni P2 C50 -72.82(14)
C91 Ni P2 C50 -75.2(3)
P1 Ni P2 C50 106.18(12)
C70 Ni P2 C50 -68.74(14)
O1 Ni P1 C1 8.2(15)
C91 Ni P1 C1 167.24(14)
P2 Ni P1 C1 -13.27(12)
C70 Ni P1 C1 158.17(18)
O1 Ni P1 C30 -102.8(14)
C91 Ni P1 C30 56.28(17)
P2 Ni P1 C30 -124.23(15)
C70 Ni P1 C30 47.2(2)
O1 Ni P1 C40 120.0(14)
C91 Ni P1 C40 -80.90(15)
P2 Ni P1 C40 98.59(12)
C70 Ni P1 C40 -89.97(18)
C91 Ni O1 C70 -7.29(17)
P2 Ni O1 C70 173.59(17)
P1 Ni O1 C70 152.1(14)
C2 P2 C50 C53 84.3(8)
C60 P2 C50 C53 -163.8(8)
Ni P2 C50 C53 -32.1(8)
C2 P2 C50 C52 -39.5(6)
C60 P2 C50 C52 72.3(6)
Ni P2 C50 C52 -155.9(6)
C2 P2 C50 C51 -162.3(7)
C60 P2 C50 C51 -50.5(7)
Ni P2 C50 C51 81.3(7)
O1 Ni C91 C92 -106.26(18)
P2 Ni C91 C92 -103.8(3)
P1 Ni C91 C92 74.77(17)
C70 Ni C91 C92 -112.7(2)
O1 Ni C91 C101 116.8(2)
P2 Ni C91 C101 119.3(2)
P1 Ni C91 C101 -62.1(2)
C70 Ni C91 C101 110.4(3)
O1 Ni C91 C70 6.40(15)
P2 Ni C91 C70 8.9(3)
P1 Ni C91 C70 -172.56(13)
Ni O1 C70 C71 -170.2(3)
Ni O1 C70 C91 9.9(2)
C92 C91 C70 O1 91.4(3)
C101 C91 C70 O1 -126.8(3)
Ni C91 C70 O1 -8.8(2)
C92 C91 C70 C71 -88.5(4)
C101 C91 C70 C71 53.4(4)
Ni C91 C70 C71 171.3(3)
C92 C91 C70 Ni 100.2(2)
C101 C91 C70 Ni -117.9(2)
C91 Ni C70 O1 168.8(3)
P2 Ni C70 O1 -7.50(19)
P1 Ni C70 O1 -177.48(13)
O1 Ni C70 C71 58.3(13)
C91 Ni C70 C71 -132.8(14)
P2 Ni C70 C71 50.8(13)
P1 Ni C70 C71 -119.2(13)
O1 Ni C70 C91 -168.8(3)
P2 Ni C70 C91 -176.34(14)
P1 Ni C70 C91 13.7(2)
C2 P2 C60 C61 173.3(3)
C50 P2 C60 C61 61.0(3)
Ni P2 C60 C61 -68.4(3)
C2 P2 C60 C62 48.7(3)
C50 P2 C60 C62 -63.6(3)
Ni P2 C60 C62 167.06(19)
C2 P2 C60 C63 -69.8(3)
C50 P2 C60 C63 177.9(3)
Ni P2 C60 C63 48.5(3)
C101 C91 C92 C97 31.3(4)
C70 C91 C92 C97 168.6(3)
Ni C91 C92 C97 -103.5(3)
C101 C91 C92 C93 -150.5(3)
C70 C91 C92 C93 -13.3(4)
Ni C91 C92 C93 74.6(3)
O1 C70 C71 C81 1.1(5)
C91 C70 C71 C81 -179.0(3)
Ni C70 C71 C81 -51.1(14)
O1 C70 C71 C72 -177.4(3)
C91 C70 C71 C72 2.5(5)
Ni C70 C71 C72 130.3(12)
C86 C81 C71 C70 -152.3(3)
C82 C81 C71 C70 27.4(4)
C86 C81 C71 C72 26.2(4)
C82 C81 C71 C72 -154.1(3)
C97 C92 C93 C94 -0.2(4)
C91 C92 C93 C94 -178.5(3)
C86 C81 C82 C83 2.7(4)
C71 C81 C82 C83 -177.0(3)
C93 C92 C97 C96 0.4(5)
C91 C92 C97 C96 178.7(3)
C92 C91 C101 C102 16.9(4)
C70 C91 C101 C102 -121.2(3)
Ni C91 C101 C102 144.9(2)
C92 C91 C101 C106 -168.4(3)
C70 C91 C101 C106 53.5(3)
Ni C91 C101 C106 -40.4(3)
C70 C71 C72 C73 66.4(4)
C81 C71 C72 C73 -112.2(3)
C70 C71 C72 C77 -113.4(3)
C81 C71 C72 C77 68.0(4)
C84 C85 C86 C81 1.7(4)
C82 C81 C86 C85 -2.8(4)
C71 C81 C86 C85 176.9(3)
C86 C85 C84 C83 -0.2(5)
C1 P1 C30 C31 55.0(3)
C40 P1 C30 C31 -52.2(3)
Ni P1 C30 C31 168.0(2)
C1 P1 C30 C33 178.3(2)
C40 P1 C30 C33 71.1(3)
Ni P1 C30 C33 -68.7(3)
C1 P1 C30 C32 -64.5(3)
C40 P1 C30 C32 -171.7(2)
Ni P1 C30 C32 48.5(3)
C102 C101 C106 C105 -2.5(4)
C91 C101 C106 C105 -177.6(3)
C77 C72 C73 C74 1.9(4)
C71 C72 C73 C74 -177.9(3)
C73 C72 C77 C76 -2.1(4)
C71 C72 C77 C76 177.7(3)
C101 C106 C105 C104 0.6(5)
C106 C101 C102 C103 2.7(4)
C91 C101 C102 C103 177.5(3)
C60 P2 C2 C1 159.5(2)
C50 P2 C2 C1 -85.2(2)
Ni P2 C2 C1 34.7(2)
P2 C2 C1 P1 -48.4(3)
C30 P1 C1 C2 164.4(2)
C40 P1 C1 C2 -82.6(3)
Ni P1 C1 C2 39.3(3)
C85 C84 C83 C82 0.1(5)
C81 C82 C83 C84 -1.4(5)
C92 C93 C94 C95 0.1(5)
C106 C105 C104 C103 1.2(5)
C105 C104 C103 C102 -1.0(5)
C101 C102 C103 C104 -1.0(5)
C1 P1 C40 C42 -145.5(3)
C30 P1 C40 C42 -39.8(3)
Ni P1 C40 C42 101.7(2)
C1 P1 C40 C43 96.4(2)
C30 P1 C40 C43 -157.8(2)
Ni P1 C40 C43 -16.4(3)
C1 P1 C40 C41 -21.9(3)
C30 P1 C40 C41 83.9(3)
Ni P1 C40 C41 -134.7(2)
C76 C75 C74 C73 -0.8(5)
C72 C73 C74 C75 -0.5(5)
C74 C75 C76 C77 0.6(5)
C72 C77 C76 C75 0.9(5)
C92 C97 C96 C95 -0.5(5)
C4S O1S C1S C2S 179.7(3)
C1S O1S C4S C3S 169.5(3)
C97 C96 C95 C94 0.3(5)
C93 C94 C95 C96 -0.1(5)
